data_7218630
loop_
_publ_author_name
'Wu, Bo'
'Wang, Zhixin'
'Yang, Hongwei'
'Lin, Qiuhan'
'Ju, Xuehai'
'Lu, Chunxu'
'Cheng, Guangbin'

_publ_section_title
;
 Synthesis and characterization of a new family of energetic salts based
 on guanidinium cation containing furoxanyl functionality
;
_journal_name_full 'RSC Adv.'
_journal_paper_doi 10.1039/C4RA11732H
_journal_year 2014
_chemical_formula_moiety 'C5 H9 N6 O2, C3 H2 N7 O, H2 O'
_chemical_formula_sum 'C8 H13 N13 O4'
_chemical_formula_weight 355.31
_chemical_name_systematic
; 
 ? 
;
_space_group_IT_number 14
_symmetry_cell_setting monoclinic
_symmetry_space_group_name_Hall '-P 2ybc'
_symmetry_space_group_name_H-M 'P 1 21/c 1'
_atom_sites_solution_hydrogens geom
_atom_sites_solution_primary direct
_atom_sites_solution_secondary difmap
_audit_creation_method SHELXL-97
_cell_angle_alpha 90.00
_cell_angle_beta 109.4145(19)
_cell_angle_gamma 90.00
_cell_formula_units_Z 8
_cell_length_a 9.3457(6)
_cell_length_b 25.7804(17)
_cell_length_c 13.4303(9)
_cell_measurement_reflns_used 3861
_cell_measurement_temperature 173(2)
_cell_measurement_theta_max 25.58
_cell_measurement_theta_min 3.16
_cell_volume 3051.8(3)
_computing_structure_refinement 'SHELXL-97 (Sheldrick, 2008)'
_computing_structure_solution 'SHELXS-97 (Sheldrick, 2008)'
_diffrn_ambient_temperature 173(2)
_diffrn_measured_fraction_theta_full 0.980
_diffrn_measured_fraction_theta_max 0.980
_diffrn_measurement_device_type 'PHOTON 100 CMOS detector'
_diffrn_measurement_method 'omega scan'
_diffrn_radiation_monochromator 'TRIUMPH curved crystal monochromator'
_diffrn_radiation_source 'fine-focus sealed tube'
_diffrn_radiation_type MoK\a
_diffrn_radiation_wavelength 0.71073
_diffrn_reflns_av_R_equivalents 0.0637
_diffrn_reflns_av_sigmaI/netI 0.0697
_diffrn_reflns_limit_h_max 11
_diffrn_reflns_limit_h_min -11
_diffrn_reflns_limit_k_max 31
_diffrn_reflns_limit_k_min -31
_diffrn_reflns_limit_l_max 16
_diffrn_reflns_limit_l_min -16
_diffrn_reflns_number 18176
_diffrn_reflns_theta_full 25.98
_diffrn_reflns_theta_max 25.98
_diffrn_reflns_theta_min 3.22
_exptl_absorpt_coefficient_mu 0.127
_exptl_absorpt_correction_T_max 0.9677
_exptl_absorpt_correction_T_min 0.9617
_exptl_absorpt_correction_type multi-scan
_exptl_absorpt_process_details 'SADABS (Bruker, 2000)'
_exptl_crystal_density_diffrn 1.547
_exptl_crystal_density_method 'not measured'
_exptl_crystal_F_000 1472
_exptl_crystal_size_max 0.31
_exptl_crystal_size_mid 0.28
_exptl_crystal_size_min 0.26
_refine_diff_density_max 0.235
_refine_diff_density_min -0.231
_refine_diff_density_rms 0.049
_refine_ls_extinction_method none
_refine_ls_goodness_of_fit_ref 1.021
_refine_ls_hydrogen_treatment mixed
_refine_ls_matrix_type full
_refine_ls_number_parameters 465
_refine_ls_number_reflns 5877
_refine_ls_number_restraints 5
_refine_ls_restrained_S_all 1.021
_refine_ls_R_factor_all 0.1013
_refine_ls_R_factor_gt 0.0461
_refine_ls_shift/su_max 0.001
_refine_ls_shift/su_mean 0.000
_refine_ls_structure_factor_coef Fsqd
_refine_ls_weighting_details 'calc w=1/[\s^2^(Fo^2^)+(0.0405P)^2^+0.0000P] where P=(Fo^2^+2Fc^2^)/3'
_refine_ls_weighting_scheme calc
_refine_ls_wR_factor_gt 0.0879
_refine_ls_wR_factor_ref 0.0981
_reflns_number_gt 3640
_reflns_number_total 5877
_reflns_threshold_expression >2sigma(I)
_cod_data_source_file c4ra11732h2.cif
_cod_data_source_block 1
_cod_depositor_comments
;
The following automatic conversions were performed:

'_symmetry_cell_setting' tag value 'Monoclinic'' was replaced with
'monoclinic' value as specified in the replacement file
'/home/robertas/cod-tools/perl-scripts/inputs/replacement_values.lst'.

Automatic conversion script
Id: cif_fix_values 3143 2015-03-26 13:38:13Z robertas 
;
_cod_original_sg_symbol_H-M P2(1)/c
_cod_database_code 7218630

loop_
_symmetry_equiv_pos_as_xyz
'x, y, z'
'-x, y+1/2, -z+1/2'
'-x, -y, -z'
'x, -y-1/2, z-1/2'

loop_
_atom_site_label
_atom_site_type_symbol
_atom_site_fract_x
_atom_site_fract_y
_atom_site_fract_z
_atom_site_U_iso_or_equiv
_atom_site_adp_type
_atom_site_occupancy
_atom_site_symmetry_multiplicity
_atom_site_calc_flag
_atom_site_refinement_flags
C1 C 0.7297(2) 0.43652(8) 0.52055(16) 0.0243(5) Uani 1 1 d .
C2 C 0.7728(2) 0.48099(8) 0.47218(15) 0.0218(5) Uani 1 1 d .
C3 C 0.8539(2) 0.48264(8) 0.39700(15) 0.0212(5) Uani 1 1 d .
C4 C 0.4435(2) 0.64754(8) 0.26997(17) 0.0283(5) Uani 1 1 d .
C5 C 0.4981(2) 0.68584(8) 0.21497(16) 0.0241(5) Uani 1 1 d .
C6 C 0.5718(2) 0.67677(8) 0.13579(16) 0.0232(5) Uani 1 1 d .
C7 C 0.3501(2) 0.58831(8) 0.85888(16) 0.0229(5) Uani 1 1 d .
C8 C 0.3746(2) 0.53414(8) 0.85953(15) 0.0208(5) Uani 1 1 d .
C9 C 0.2733(2) 0.62242(8) 0.91414(17) 0.0310(5) Uani 1 1 d .
H9A H 0.3094 0.6581 0.9141 0.046 Uiso 1 1 calc R
H9B H 0.2964 0.6105 0.9871 0.046 Uiso 1 1 calc R
H9C H 0.1635 0.6212 0.8778 0.046 Uiso 1 1 calc R
C10 C 0.3300(2) 0.49310(8) 0.91784(16) 0.0240(5) Uani 1 1 d .
H10 H 0.3497 0.4580 0.9052 0.029 Uiso 1 1 calc R
C11 C 1.0614(2) 0.72739(9) 0.16719(17) 0.0307(5) Uani 1 1 d .
C12 C 1.0375(2) 0.67337(9) 0.17493(17) 0.0291(5) Uani 1 1 d .
C13 C 1.0403(3) 0.77269(9) 0.2281(2) 0.0466(7) Uani 1 1 d .
H13A H 1.0900 0.8030 0.2100 0.070 Uiso 1 1 calc R
H13B H 1.0854 0.7654 0.3038 0.070 Uiso 1 1 calc R
H13C H 0.9317 0.7797 0.2109 0.070 Uiso 1 1 calc R
C14 C 0.9802(2) 0.64550(9) 0.24733(17) 0.0297(5) Uani 1 1 d .
H14 H 0.9831 0.6087 0.2490 0.036 Uiso 1 1 calc R
C15 C 0.8083(2) 0.66399(8) 0.43790(17) 0.0269(5) Uani 1 1 d .
C23 C 0.1625(2) 0.46769(8) 1.10775(16) 0.0221(5) Uani 1 1 d .
N1 N 0.6624(2) 0.45268(7) 0.58616(14) 0.0316(5) Uani 1 1 d .
N2 N 0.72935(19) 0.52281(7) 0.50850(14) 0.0296(4) Uani 1 1 d .
N3 N 0.7539(2) 0.38608(7) 0.50445(15) 0.0382(5) Uani 1 1 d .
H3A H 0.7239 0.3618 0.5391 0.046 Uiso 1 1 calc R
H3B H 0.7998 0.3775 0.4593 0.046 Uiso 1 1 calc R
N4 N 0.90237(18) 0.43993(7) 0.36192(13) 0.0249(4) Uani 1 1 d .
N5 N 0.97166(19) 0.45797(7) 0.29566(13) 0.0267(4) Uani 1 1 d .
N6 N 0.96478(19) 0.50940(7) 0.29192(13) 0.0264(4) Uani 1 1 d .
N7 N 0.89064(19) 0.52648(7) 0.35589(13) 0.0249(4) Uani 1 1 d .
N8 N 0.3877(2) 0.67050(7) 0.33609(15) 0.0339(5) Uani 1 1 d .
N9 N 0.4754(2) 0.73175(7) 0.24686(14) 0.0335(5) Uani 1 1 d .
N10 N 0.4443(2) 0.59583(7) 0.25501(17) 0.0535(6) Uani 1 1 d .
H10A H 0.4054 0.5749 0.2910 0.064 Uiso 1 1 calc R
H10B H 0.4838 0.5830 0.2092 0.064 Uiso 1 1 calc R
N11 N 0.60567(18) 0.62905(7) 0.11169(13) 0.0261(4) Uani 1 1 d .
N12 N 0.6691(2) 0.63683(7) 0.03629(14) 0.0287(4) Uani 1 1 d .
N13 N 0.6720(2) 0.68709(7) 0.01741(14) 0.0321(5) Uani 1 1 d .
N14 N 0.6109(2) 0.71343(7) 0.07943(14) 0.0305(4) Uani 1 1 d .
N15 N 0.4092(2) 0.60753(7) 0.79004(14) 0.0292(4) Uani 1 1 d .
N16 N 0.44759(19) 0.52023(7) 0.79522(13) 0.0264(4) Uani 1 1 d .
N17 N 0.26527(18) 0.50324(6) 0.98542(13) 0.0222(4) Uani 1 1 d .
N18 N 0.22953(18) 0.46050(6) 1.03395(12) 0.0233(4) Uani 1 1 d .
H18 H 0.2500 0.4290 1.0171 0.028 Uiso 1 1 calc R
N19 N 0.13076(19) 0.51518(6) 1.13088(13) 0.0282(4) Uani 1 1 d .
H19A H 0.0848 0.5200 1.1777 0.034 Uiso 1 1 calc R
H19B H 0.1556 0.5420 1.0995 0.034 Uiso 1 1 calc R
N20 N 0.12698(19) 0.42687(7) 1.15306(13) 0.0289(4) Uani 1 1 d .
H20A H 0.0809 0.4308 1.2001 0.035 Uiso 1 1 calc R
H20B H 0.1492 0.3956 1.1364 0.035 Uiso 1 1 calc R
N21 N 1.1156(2) 0.73321(8) 0.08859(15) 0.0380(5) Uani 1 1 d .
N22 N 1.0759(2) 0.64642(8) 0.10431(15) 0.0398(5) Uani 1 1 d .
N23 N 0.9254(2) 0.67023(7) 0.30920(14) 0.0274(4) Uani 1 1 d .
N24 N 0.87220(19) 0.64010(7) 0.37398(13) 0.0300(4) Uani 1 1 d .
H24 H 0.8798 0.6061 0.3736 0.036 Uiso 1 1 calc R
N25 N 0.7994(2) 0.71507(7) 0.43780(14) 0.0326(5) Uani 1 1 d .
H25A H 0.7580 0.7308 0.4796 0.039 Uiso 1 1 calc R
H25B H 0.8348 0.7334 0.3959 0.039 Uiso 1 1 calc R
N26 N 0.7567(2) 0.63556(7) 0.49923(14) 0.0362(5) Uani 1 1 d .
H26A H 0.7148 0.6505 0.5417 0.043 Uiso 1 1 calc R
H26B H 0.7638 0.6015 0.4980 0.043 Uiso 1 1 calc R
O1 O 0.66182(17) 0.50693(6) 0.57992(12) 0.0361(4) Uani 1 1 d .
O2 O 0.40734(17) 0.72383(6) 0.32198(12) 0.0358(4) Uani 1 1 d .
O3 O 0.47465(16) 0.56489(6) 0.74836(11) 0.0304(4) Uani 1 1 d .
O4 O 0.41745(19) 0.65146(6) 0.75513(13) 0.0440(5) Uani 1 1 d .
O5 O 1.12618(19) 0.68152(7) 0.04601(13) 0.0458(5) Uani 1 1 d .
O6 O 1.15684(19) 0.76996(7) 0.04585(14) 0.0533(5) Uani 1 1 d .
O7 O 0.3995(2) 0.31995(6) 0.37466(15) 0.0410(5) Uani 1 1 d D
H7A H 0.409(3) 0.2882(6) 0.3894(19) 0.049 Uiso 1 1 d D
H7B H 0.476(2) 0.3294(9) 0.362(2) 0.049 Uiso 1 1 d D
O8 O 0.2138(2) 0.32090(7) 0.15781(14) 0.0416(5) Uani 1 1 d D
H8A H 0.267(2) 0.3177(10) 0.1194(16) 0.050 Uiso 1 1 d D
H8B H 0.271(2) 0.3187(10) 0.2193(13) 0.050 Uiso 1 1 d D

loop_
_atom_site_aniso_label
_atom_site_aniso_U_11
_atom_site_aniso_U_22
_atom_site_aniso_U_33
_atom_site_aniso_U_23
_atom_site_aniso_U_13
_atom_site_aniso_U_12
C1 0.0238(12) 0.0304(12) 0.0200(11) 0.0037(10) 0.0090(10) 0.0003(10)
C2 0.0219(12) 0.0241(12) 0.0208(11) 0.0019(9) 0.0089(9) 0.0000(9)
C3 0.0196(11) 0.0248(12) 0.0193(11) 0.0009(9) 0.0067(9) -0.0023(9)
C4 0.0350(14) 0.0262(13) 0.0294(12) -0.0020(10) 0.0186(11) -0.0015(10)
C5 0.0234(12) 0.0238(12) 0.0255(12) 0.0003(10) 0.0089(10) 0.0003(9)
C6 0.0247(12) 0.0243(12) 0.0217(12) 0.0012(9) 0.0093(10) -0.0018(9)
C7 0.0216(12) 0.0271(12) 0.0220(11) 0.0004(9) 0.0099(10) -0.0063(9)
C8 0.0183(11) 0.0270(12) 0.0177(11) 0.0012(9) 0.0067(9) -0.0013(9)
C9 0.0341(14) 0.0278(13) 0.0360(13) -0.0043(10) 0.0185(11) -0.0004(10)
C10 0.0265(12) 0.0225(12) 0.0246(12) 0.0021(9) 0.0106(10) 0.0032(9)
C11 0.0281(13) 0.0369(14) 0.0300(13) -0.0006(11) 0.0138(11) 0.0025(11)
C12 0.0249(13) 0.0374(14) 0.0267(12) -0.0037(10) 0.0109(11) 0.0057(10)
C13 0.0619(18) 0.0364(15) 0.0516(16) -0.0047(13) 0.0324(14) -0.0024(13)
C14 0.0321(13) 0.0265(13) 0.0330(13) -0.0014(10) 0.0140(11) 0.0043(10)
C15 0.0277(13) 0.0278(13) 0.0247(12) -0.0014(10) 0.0081(10) 0.0047(10)
C23 0.0199(12) 0.0252(12) 0.0230(11) -0.0002(9) 0.0094(9) -0.0010(9)
N1 0.0391(12) 0.0280(11) 0.0372(11) 0.0016(9) 0.0256(10) -0.0018(8)
N2 0.0333(11) 0.0333(11) 0.0301(10) 0.0020(9) 0.0211(9) -0.0014(9)
N3 0.0549(13) 0.0284(11) 0.0448(12) 0.0079(9) 0.0345(11) 0.0027(10)
N4 0.0251(10) 0.0304(11) 0.0225(9) 0.0014(8) 0.0124(8) -0.0009(8)
N5 0.0288(11) 0.0324(12) 0.0239(10) -0.0004(8) 0.0153(9) -0.0015(8)
N6 0.0282(11) 0.0326(11) 0.0229(10) -0.0011(8) 0.0145(9) -0.0028(8)
N7 0.0269(10) 0.0288(10) 0.0215(9) 0.0008(8) 0.0114(8) -0.0031(8)
N8 0.0427(13) 0.0286(11) 0.0394(12) -0.0019(9) 0.0257(10) -0.0004(9)
N9 0.0418(12) 0.0295(12) 0.0374(11) -0.0032(9) 0.0240(10) 0.0006(9)
N10 0.0976(18) 0.0255(12) 0.0689(16) -0.0009(10) 0.0697(15) -0.0055(11)
N11 0.0308(11) 0.0245(10) 0.0288(10) 0.0012(8) 0.0179(9) 0.0001(8)
N12 0.0357(11) 0.0264(11) 0.0306(11) 0.0019(8) 0.0196(9) -0.0007(8)
N13 0.0439(12) 0.0268(11) 0.0333(11) 0.0036(9) 0.0230(10) -0.0013(9)
N14 0.0420(12) 0.0251(10) 0.0321(11) 0.0020(9) 0.0227(10) -0.0002(9)
N15 0.0346(11) 0.0249(11) 0.0308(11) 0.0008(9) 0.0147(9) -0.0029(8)
N16 0.0288(10) 0.0289(11) 0.0250(10) 0.0048(8) 0.0137(9) -0.0021(8)
N17 0.0219(10) 0.0259(10) 0.0206(9) 0.0029(8) 0.0093(8) -0.0015(8)
N18 0.0310(10) 0.0191(9) 0.0264(10) 0.0016(8) 0.0184(8) -0.0014(8)
N19 0.0398(12) 0.0227(10) 0.0318(10) -0.0002(8) 0.0246(9) -0.0005(8)
N20 0.0389(12) 0.0238(10) 0.0346(11) -0.0001(8) 0.0265(9) -0.0002(8)
N21 0.0354(12) 0.0428(13) 0.0401(12) 0.0025(10) 0.0182(10) 0.0032(10)
N22 0.0466(13) 0.0437(13) 0.0372(12) -0.0020(10) 0.0246(11) 0.0012(10)
N23 0.0290(11) 0.0294(11) 0.0255(10) 0.0006(8) 0.0112(9) 0.0016(8)
N24 0.0409(12) 0.0236(10) 0.0323(11) 0.0006(9) 0.0215(9) 0.0038(8)
N25 0.0464(12) 0.0239(11) 0.0350(11) -0.0020(9) 0.0237(10) 0.0051(9)
N26 0.0514(13) 0.0261(11) 0.0409(12) 0.0014(9) 0.0285(10) 0.0069(9)
O1 0.0478(10) 0.0333(10) 0.0410(10) 0.0016(8) 0.0332(9) 0.0003(7)
O2 0.0451(10) 0.0316(10) 0.0406(10) -0.0055(8) 0.0274(8) 0.0024(8)
O3 0.0338(9) 0.0332(9) 0.0317(9) 0.0024(7) 0.0209(7) -0.0028(7)
O4 0.0611(12) 0.0270(10) 0.0543(11) 0.0091(8) 0.0332(10) -0.0075(8)
O5 0.0537(12) 0.0545(12) 0.0400(10) -0.0033(9) 0.0301(9) 0.0043(9)
O6 0.0539(12) 0.0586(12) 0.0579(12) 0.0150(10) 0.0327(10) -0.0021(9)
O7 0.0600(13) 0.0271(10) 0.0518(11) 0.0044(8) 0.0400(10) 0.0023(9)
O8 0.0615(13) 0.0350(10) 0.0404(10) 0.0024(9) 0.0332(9) 0.0028(9)

loop_
_atom_type_symbol
_atom_type_description
_atom_type_scat_dispersion_real
_atom_type_scat_dispersion_imag
_atom_type_scat_source
C C 0.0033 0.0016 'International Tables Vol C Tables 4.2.6.8 and 6.1.1.4'
H H 0.0000 0.0000 'International Tables Vol C Tables 4.2.6.8 and 6.1.1.4'
N N 0.0061 0.0033 'International Tables Vol C Tables 4.2.6.8 and 6.1.1.4'
O O 0.0106 0.0060 'International Tables Vol C Tables 4.2.6.8 and 6.1.1.4'

loop_
_geom_angle_atom_site_label_1
_geom_angle_atom_site_label_2
_geom_angle_atom_site_label_3
_geom_angle
N1 C1 N3 123.9(2)
N1 C1 C2 108.63(19)
N3 C1 C2 127.43(19)
N2 C2 C1 108.73(18)
N2 C2 C3 122.44(19)
C1 C2 C3 128.82(19)
N4 C3 N7 112.55(18)
N4 C3 C2 122.59(18)
N7 C3 C2 124.86(19)
N8 C4 N10 124.8(2)
N8 C4 C5 109.26(19)
N10 C4 C5 125.9(2)
N9 C5 C4 109.51(19)
N9 C5 C6 123.54(19)
C4 C5 C6 126.95(19)
N14 C6 N11 112.51(18)
N14 C6 C5 125.55(19)
N11 C6 C5 121.94(18)
N15 C7 C8 105.68(18)
N15 C7 C9 120.86(19)
C8 C7 C9 133.42(19)
N16 C8 C7 112.53(18)
N16 C8 C10 117.26(19)
C7 C8 C10 130.20(19)
C7 C9 H9A 109.5
C7 C9 H9B 109.5
H9A C9 H9B 109.5
C7 C9 H9C 109.5
H9A C9 H9C 109.5
H9B C9 H9C 109.5
N17 C10 C8 121.49(19)
N17 C10 H10 119.3
C8 C10 H10 119.3
N21 C11 C12 106.3(2)
N21 C11 C13 120.6(2)
C12 C11 C13 133.1(2)
N22 C12 C11 112.2(2)
N22 C12 C14 118.2(2)
C11 C12 C14 129.7(2)
C11 C13 H13A 109.5
C11 C13 H13B 109.5
H13A C13 H13B 109.5
C11 C13 H13C 109.5
H13A C13 H13C 109.5
H13B C13 H13C 109.5
N23 C14 C12 120.4(2)
N23 C14 H14 119.8
C12 C14 H14 119.8
N26 C15 N25 121.6(2)
N26 C15 N24 118.6(2)
N25 C15 N24 119.8(2)
N20 C23 N19 121.54(19)
N20 C23 N18 118.76(19)
N19 C23 N18 119.68(19)
C1 N1 O1 105.70(16)
C2 N2 O1 106.70(16)
C1 N3 H3A 120.0
C1 N3 H3B 120.0
H3A N3 H3B 120.0
C3 N4 N5 104.05(16)
N6 N5 N4 110.02(16)
N5 N6 N7 109.37(16)
N6 N7 C3 104.02(17)
C4 N8 O2 104.51(17)
C5 N9 O2 105.83(17)
C4 N10 H10A 120.0
C4 N10 H10B 120.0
H10A N10 H10B 120.0
C6 N11 N12 104.11(16)
N13 N12 N11 109.40(17)
N12 N13 N14 109.68(16)
C6 N14 N13 104.30(17)
O4 N15 C7 134.55(19)
O4 N15 O3 117.23(16)
C7 N15 O3 108.21(16)
C8 N16 O3 106.64(16)
C10 N17 N18 114.87(17)
C23 N18 N17 118.86(17)
C23 N18 H18 120.6
N17 N18 H18 120.6
C23 N19 H19A 120.0
C23 N19 H19B 120.0
H19A N19 H19B 120.0
C23 N20 H20A 120.0
C23 N20 H20B 120.0
H20A N20 H20B 120.0
O6 N21 C11 136.1(2)
O6 N21 O5 116.37(18)
C11 N21 O5 107.56(18)
C12 N22 O5 106.78(19)
C14 N23 N24 115.81(19)
C15 N24 N23 118.35(18)
C15 N24 H24 120.8
N23 N24 H24 120.8
C15 N25 H25A 120.0
C15 N25 H25B 120.0
H25A N25 H25B 120.0
C15 N26 H26A 120.0
C15 N26 H26B 120.0
H26A N26 H26B 120.0
N2 O1 N1 110.22(14)
N9 O2 N8 110.90(15)
N16 O3 N15 106.93(13)
N22 O5 N21 107.17(15)
H7A O7 H7B 108(2)
H8A O8 H8B 107(2)

loop_
_geom_bond_atom_site_label_1
_geom_bond_atom_site_label_2
_geom_bond_distance
C1 N1 1.309(3)
C1 N3 1.350(3)
C1 C2 1.440(3)
C2 N2 1.303(3)
C2 C3 1.450(3)
C3 N4 1.335(3)
C3 N7 1.351(2)
C4 N8 1.311(3)
C4 N10 1.349(3)
C4 C5 1.425(3)
C5 N9 1.300(3)
C5 C6 1.465(3)
C6 N14 1.335(3)
C6 N11 1.337(3)
C7 N15 1.321(3)
C7 C8 1.415(3)
C7 C9 1.481(3)
C8 N16 1.316(2)
C8 C10 1.457(3)
C9 H9A 0.9800
C9 H9B 0.9800
C9 H9C 0.9800
C10 N17 1.274(3)
C10 H10 0.9500
C11 N21 1.323(3)
C11 C12 1.420(3)
C11 C13 1.476(3)
C12 N22 1.318(3)
C12 C14 1.448(3)
C13 H13A 0.9800
C13 H13B 0.9800
C13 H13C 0.9800
C14 N23 1.281(3)
C14 H14 0.9500
C15 N26 1.309(3)
C15 N25 1.319(3)
C15 N24 1.347(3)
C23 N20 1.312(3)
C23 N19 1.321(3)
C23 N18 1.350(3)
N1 O1 1.401(2)
N2 O1 1.374(2)
N3 H3A 0.8800
N3 H3B 0.8800
N4 N5 1.346(2)
N5 N6 1.328(2)
N6 N7 1.345(2)
N8 O2 1.408(2)
N9 O2 1.375(2)
N10 H10A 0.8800
N10 H10B 0.8800
N11 N12 1.348(2)
N12 N13 1.322(2)
N13 N14 1.341(2)
N15 O4 1.238(2)
N15 O3 1.457(2)
N16 O3 1.376(2)
N17 N18 1.377(2)
N18 H18 0.8800
N19 H19A 0.8800
N19 H19B 0.8800
N20 H20A 0.8800
N20 H20B 0.8800
N21 O6 1.234(2)
N21 O5 1.466(2)
N22 O5 1.377(2)
N23 N24 1.376(2)
N24 H24 0.8800
N25 H25A 0.8800
N25 H25B 0.8800
N26 H26A 0.8800
N26 H26B 0.8800
O7 H7A 0.839(15)
O7 H7B 0.824(15)
O8 H8A 0.828(16)
O8 H8B 0.822(15)

loop_
_geom_torsion_atom_site_label_1
_geom_torsion_atom_site_label_2
_geom_torsion_atom_site_label_3
_geom_torsion_atom_site_label_4
_geom_torsion
N1 C1 C2 N2 -0.7(2)
N3 C1 C2 N2 -179.9(2)
N1 C1 C2 C3 177.98(19)
N3 C1 C2 C3 -1.2(4)
N2 C2 C3 N4 178.0(2)
C1 C2 C3 N4 -0.5(3)
N2 C2 C3 N7 -1.0(3)
C1 C2 C3 N7 -179.6(2)
N8 C4 C5 N9 -0.2(3)
N10 C4 C5 N9 178.0(2)
N8 C4 C5 C6 178.67(19)
N10 C4 C5 C6 -3.1(4)
N9 C5 C6 N14 -6.9(3)
C4 C5 C6 N14 174.3(2)
N9 C5 C6 N11 173.9(2)
C4 C5 C6 N11 -4.9(3)
N15 C7 C8 N16 0.9(2)
C9 C7 C8 N16 178.7(2)
N15 C7 C8 C10 -178.03(19)
C9 C7 C8 C10 -0.2(4)
N16 C8 C10 N17 176.70(18)
C7 C8 C10 N17 -4.4(3)
N21 C11 C12 N22 0.3(3)
C13 C11 C12 N22 -178.3(2)
N21 C11 C12 C14 179.9(2)
C13 C11 C12 C14 1.3(4)
N22 C12 C14 N23 -172.0(2)
C11 C12 C14 N23 8.4(4)
N3 C1 N1 O1 179.38(19)
C2 C1 N1 O1 0.2(2)
C1 C2 N2 O1 1.0(2)
C3 C2 N2 O1 -177.86(17)
N7 C3 N4 N5 -0.3(2)
C2 C3 N4 N5 -179.49(17)
C3 N4 N5 N6 0.2(2)
N4 N5 N6 N7 0.0(2)
N5 N6 N7 C3 -0.2(2)
N4 C3 N7 N6 0.3(2)
C2 C3 N7 N6 179.49(18)
N10 C4 N8 O2 -178.1(2)
C5 C4 N8 O2 0.1(2)
C4 C5 N9 O2 0.2(2)
C6 C5 N9 O2 -178.73(17)
N14 C6 N11 N12 0.0(2)
C5 C6 N11 N12 179.28(18)
C6 N11 N12 N13 0.0(2)
N11 N12 N13 N14 -0.1(2)
N11 C6 N14 N13 0.0(2)
C5 C6 N14 N13 -179.29(19)
N12 N13 N14 C6 0.1(2)
C8 C7 N15 O4 177.6(2)
C9 C7 N15 O4 -0.6(4)
C8 C7 N15 O3 -1.2(2)
C9 C7 N15 O3 -179.36(17)
C7 C8 N16 O3 -0.2(2)
C10 C8 N16 O3 178.90(16)
C8 C10 N17 N18 179.83(17)
N20 C23 N18 N17 179.25(17)
N19 C23 N18 N17 0.9(3)
C10 N17 N18 C23 179.11(18)
C12 C11 N21 O6 -179.9(2)
C13 C11 N21 O6 -1.1(4)
C12 C11 N21 O5 -0.1(2)
C13 C11 N21 O5 178.74(19)
C11 C12 N22 O5 -0.4(3)
C14 C12 N22 O5 180.00(18)
C12 C14 N23 N24 179.23(18)
N26 C15 N24 N23 179.60(18)
N25 C15 N24 N23 -0.6(3)
C14 N23 N24 C15 -177.59(19)
C2 N2 O1 N1 -0.9(2)
C1 N1 O1 N2 0.4(2)
C5 N9 O2 N8 -0.1(2)
C4 N8 O2 N9 0.0(2)
C8 N16 O3 N15 -0.55(19)
O4 N15 O3 N16 -177.90(17)
C7 N15 O3 N16 1.1(2)
C12 N22 O5 N21 0.3(2)
O6 N21 O5 N22 179.76(18)
C11 N21 O5 N22 -0.1(2)
